data_7717370
loop_
_publ_author_name
'Leitner, Daniel'
'Neururer, Florian Rochus'
'Hohloch, Stephan'

_publ_section_title
;
 Synthesis and Electrochemical Properties of Molybdenum Nitrido Complexes
 Supported by Redox-Active NHC and MIC Ligands
;
_journal_name_full 'Dalton Transactions'
_journal_paper_doi 10.1039/D4DT02405B
_journal_year 2024
_chemical_formula_moiety 'C54 H59 Mo N3 O3, 0.5[C5H12], 0.7[C5H12]'
_chemical_formula_sum 'C60 H73.4 Mo N3 O3'
_chemical_formula_weight 980.55
_space_group_crystal_system monoclinic
_space_group_IT_number 14
_space_group_name_Hall '-P 2ybc'
_space_group_name_H-M_alt 'P 1 21/c 1'
_atom_sites_solution_hydrogens geom
_atom_sites_solution_primary dual
_audit_creation_date 2023-04-21
_audit_creation_method
;
Olex2 1.5-alpha
(compiled 2023.03.06 svn.rbb2c1857 for OlexSys, GUI svn.r6748)
;
_audit_update_record
;
2024-06-23 deposited with the CCDC.	2024-10-29 downloaded from the CCDC.
;
_cell_angle_alpha 90
_cell_angle_beta 95.292(2)
_cell_angle_gamma 90
_cell_formula_units_Z 4
_cell_length_a 13.5078(7)
_cell_length_b 28.4083(15)
_cell_length_c 13.9736(7)
_cell_measurement_reflns_used 9857
_cell_measurement_temperature 153.00
_cell_measurement_theta_max 22.95
_cell_measurement_theta_min 2.31
_cell_volume 5339.3(5)
_computing_cell_refinement 'SAINT V8.40B (?, 2016)'
_computing_data_reduction 'SAINT V8.40B (?, 2016)'
_computing_molecular_graphics 'Olex2 1.5-alpha (Dolomanov et al., 2009)'
_computing_publication_material 'Olex2 1.5-alpha (Dolomanov et al., 2009)'
_computing_structure_refinement 'SHELXL 2014/7 (Sheldrick, 2015)'
_computing_structure_solution 'SHELXT 2014/5 (Sheldrick, 2014)'
_diffrn_ambient_temperature 153.00
_diffrn_measured_fraction_theta_full 0.998
_diffrn_measured_fraction_theta_max 0.998
_diffrn_measurement_device_type 'Bruker D8 Quest, Photon III'
_diffrn_measurement_method '\f and \w scans'
_diffrn_radiation_type MoK\a
_diffrn_radiation_wavelength 0.71073
_diffrn_reflns_av_R_equivalents 0.0806
_diffrn_reflns_av_unetI/netI 0.0481
_diffrn_reflns_Laue_measured_fraction_full 0.998
_diffrn_reflns_Laue_measured_fraction_max 0.998
_diffrn_reflns_limit_h_max 16
_diffrn_reflns_limit_h_min -16
_diffrn_reflns_limit_k_max 33
_diffrn_reflns_limit_k_min -33
_diffrn_reflns_limit_l_max 16
_diffrn_reflns_limit_l_min -13
_diffrn_reflns_number 107140
_diffrn_reflns_point_group_measured_fraction_full 0.998
_diffrn_reflns_point_group_measured_fraction_max 0.998
_diffrn_reflns_theta_full 25.058
_diffrn_reflns_theta_max 25.058
_diffrn_reflns_theta_min 2.049
_diffrn_source_current 1.0
_diffrn_source_power 0.05
_diffrn_source_voltage 50.0
_diffrn_standards_number 0
_exptl_absorpt_coefficient_mu 0.292
_exptl_absorpt_correction_T_max 0.7452
_exptl_absorpt_correction_T_min 0.6324
_exptl_absorpt_correction_type multi-scan
_exptl_absorpt_process_details
;
SADABS-2016/2 (Bruker,2016/2) was used for absorption correction.
wR2(int) was 0.0910 before and 0.0501 after correction.
The Ratio of minimum to maximum transmission is 0.8486.
The \l/2 correction factor is Not present.
;
_exptl_crystal_colour orange
_exptl_crystal_colour_primary orange
_exptl_crystal_density_diffrn 1.220
_exptl_crystal_description block
_exptl_crystal_F_000 2082
_exptl_crystal_size_max 0.1
_exptl_crystal_size_mid 0.09
_exptl_crystal_size_min 0.05
_refine_diff_density_max 0.598
_refine_diff_density_min -0.657
_refine_diff_density_rms 0.071
_refine_ls_extinction_method none
_refine_ls_goodness_of_fit_ref 1.053
_refine_ls_hydrogen_treatment constr
_refine_ls_matrix_type full
_refine_ls_number_parameters 562
_refine_ls_number_reflns 9449
_refine_ls_number_restraints 0
_refine_ls_restrained_S_all 1.053
_refine_ls_R_factor_all 0.0718
_refine_ls_R_factor_gt 0.0544
_refine_ls_shift/su_max 0.001
_refine_ls_shift/su_mean 0.000
_refine_ls_structure_factor_coef Fsqd
_refine_ls_weighting_details 'w=1/[\s^2^(Fo^2^)+(0.0544P)^2^+10.4378P] where P=(Fo^2^+2Fc^2^)/3'
_refine_ls_weighting_scheme calc
_refine_ls_wR_factor_gt 0.1372
_refine_ls_wR_factor_ref 0.1457
_reflns_Friedel_coverage 0.000
_reflns_number_gt 7267
_reflns_number_total 9449
_reflns_threshold_expression 'I > 2\s(I)'
_cod_data_source_file d4dt02405b2.cif
_cod_data_source_block sh_199n_0m
_cod_original_formula_sum 'C60 H73.40 Mo N3 O3'
_cod_database_code 7717370
_shelx_shelxl_version_number 2014/7
_shelx_space_group_comment
;
The symmetry employed for this shelxl refinement is uniquely defined
by the following loop, which should always be used as a source of
symmetry information in preference to the above space-group names.
They are only intended as comments.
;
_shelx_estimated_absorpt_t_max 0.986
_shelx_estimated_absorpt_t_min 0.971
_olex2_refinement_description
;
1. Fixed Uiso
 At 1.2 times of:
  All C(H) groups
 At 1.5 times of:
  All C(H,H,H) groups
2.a Aromatic/amide H refined with riding coordinates:
 C58(H58), C9(H9), C15(H15), C46(H46), C5(H5), C3(H3), C52(H52), C4(H4),
 C17(H17), C11(H11), C57(H57), C45(H45), C6(H6), C42(H42), C56(H56), C54(H54),
 C51(H51), C44(H44), C43(H43), C48(H48), C55(H55), C50(H50), C49(H49)
2.b Idealised Me refined as rotating group:
 C34(H34A,H34B,H34C), C26(H26A,H26B,H26C), C31(H31A,H31B,H31C), C27(H27A,H27B,
 H27C), C29(H29A,H29B,H29C), C35(H35A,H35B,H35C), C25(H25A,H25B,H25C), C30(H30A,
 H30B,H30C), C33(H33A,H33B,H33C), C22(H22A,H22B,H22C), C21(H21A,H21B,H21C),
 C23(H23A,H23B,H23C)
;
_smtbx_masks_special_details
;
A solvent mask was calculated and 192 electrons were 
found in a volume of 1354\%A^3^ in 2 voids per unit cell. 
This is consistent with the presence of 
0.5[C5H12], 0.7[C5H12] per Asymmetric Unit 
which account for 202 electrons 
per unit cell.
;
_smtbx_masks_void_probe_radius 1.2
_smtbx_masks_void_truncation_radius 1.2
_olex2_submission_special_instructions 'No special instructions were received'

loop_
_space_group_symop_operation_xyz
'x, y, z'
'-x, y+1/2, -z+1/2'
'-x, -y, -z'
'x, -y-1/2, z-1/2'

loop_
_atom_site_label
_atom_site_type_symbol
_atom_site_fract_x
_atom_site_fract_y
_atom_site_fract_z
_atom_site_U_iso_or_equiv
_atom_site_adp_type
_atom_site_occupancy
_atom_site_site_symmetry_order
_atom_site_calc_flag
_atom_site_refinement_flags_posn
_atom_site_refinement_flags_adp
_atom_site_refinement_flags_occupancy
_atom_site_disorder_assembly
_atom_site_disorder_group
Mo1 Mo 0.55115(3) 0.58226(2) 0.30136(2) 0.03366(12) Uani 1 1 d . . . . .
O1 O 0.46212(19) 0.62565(9) 0.22689(17) 0.0358(6) Uani 1 1 d . . . . .
O40 O 0.51486(19) 0.60305(9) 0.42484(18) 0.0348(6) Uani 1 1 d . . . . .
O2 O 0.6863(2) 0.56531(9) 0.34875(18) 0.0377(6) Uani 1 1 d . . . . .
N2 N 0.7305(2) 0.58593(11) 0.1680(2) 0.0338(7) Uani 1 1 d . . . . .
N1 N 0.6024(2) 0.62284(11) 0.0988(2) 0.0337(7) Uani 1 1 d . . . . .
N10 N 0.4983(3) 0.53097(12) 0.2796(2) 0.0444(9) Uani 1 1 d . . . . .
C13 C 0.4294(3) 0.63011(13) 0.1327(3) 0.0332(8) Uani 1 1 d . . . . .
C19 C 0.7592(3) 0.53978(13) 0.3135(3) 0.0338(9) Uani 1 1 d . . . . .
C14 C 0.7864(3) 0.54966(13) 0.2223(3) 0.0345(9) Uani 1 1 d . . . . .
C8 C 0.4995(3) 0.63076(14) 0.0654(3) 0.0344(9) Uani 1 1 d . . . . .
C1 C 0.6309(3) 0.59212(13) 0.1703(3) 0.0349(9) Uani 1 1 d . . . . .
C53 C 0.6036(3) 0.63209(14) 0.5685(3) 0.0371(9) Uani 1 1 d . . . . .
C2 C 0.7667(3) 0.61562(14) 0.0987(3) 0.0361(9) Uani 1 1 d . . . . .
C41 C 0.4550(3) 0.67327(14) 0.4967(3) 0.0355(9) Uani 1 1 d . . . . .
C10 C 0.3738(3) 0.64104(15) -0.0658(3) 0.0405(10) Uani 1 1 d . . . . .
C40 C 0.5468(3) 0.64603(13) 0.4733(3) 0.0348(9) Uani 1 1 d . . . . .
C58 C 0.5822(3) 0.58963(14) 0.6126(3) 0.0393(9) Uani 1 1 d . . . . .
H58 H 0.5364 0.5683 0.5804 0.047 Uiso 1 1 calc R U . . .
C7 C 0.6852(3) 0.63923(14) 0.0548(3) 0.0338(9) Uani 1 1 d . . . . .
C18 C 0.8105(3) 0.50406(14) 0.3681(3) 0.0384(9) Uani 1 1 d . . . . .
C9 C 0.4725(3) 0.63535(14) -0.0317(3) 0.0368(9) Uani 1 1 d . . . . .
H9 H 0.5221 0.6346 -0.0757 0.044 Uiso 1 1 calc R U . . .
C15 C 0.8567(3) 0.52427(14) 0.1796(3) 0.0360(9) Uani 1 1 d . . . . .
H15 H 0.8710 0.5314 0.1158 0.043 Uiso 1 1 calc R U . . .
C32 C 0.7872(3) 0.49340(16) 0.4707(3) 0.0466(11) Uani 1 1 d . . . . .
C16 C 0.9070(3) 0.48798(14) 0.2304(3) 0.0374(9) Uani 1 1 d . . . . .
C47 C 0.6100(3) 0.67396(14) 0.4057(3) 0.0393(9) Uani 1 1 d . . . . .
C46 C 0.4645(3) 0.71906(15) 0.5314(3) 0.0412(10) Uani 1 1 d . . . . .
H46 H 0.5285 0.7332 0.5398 0.049 Uiso 1 1 calc R U . . .
C28 C 0.9869(3) 0.45969(15) 0.1840(3) 0.0420(10) Uani 1 1 d . . . . .
C5 C 0.7914(3) 0.68502(16) -0.0326(3) 0.0459(10) Uani 1 1 d . . . . .
H5 H 0.8015 0.7091 -0.0779 0.055 Uiso 1 1 calc R U . . .
C3 C 0.8632(3) 0.62593(15) 0.0782(3) 0.0425(10) Uani 1 1 d . . . . .
H3 H 0.9190 0.6096 0.1083 0.051 Uiso 1 1 calc R U . . .
C52 C 0.5636(3) 0.70611(15) 0.3391(3) 0.0454(10) Uani 1 1 d . . . . .
H52 H 0.4951 0.7133 0.3413 0.054 Uiso 1 1 calc R U . . .
C4 C 0.8735(3) 0.66118(17) 0.0117(3) 0.0493(11) Uani 1 1 d . . . . .
H4 H 0.9382 0.6694 -0.0042 0.059 Uiso 1 1 calc R U . . .
C17 C 0.8830(3) 0.47942(14) 0.3231(3) 0.0388(9) Uani 1 1 d . . . . .
H17 H 0.9181 0.4552 0.3585 0.047 Uiso 1 1 calc R U . . .
C11 C 0.3047(3) 0.64068(16) 0.0028(3) 0.0442(10) Uani 1 1 d . . . . .
H11 H 0.2365 0.6441 -0.0194 0.053 Uiso 1 1 calc R U . . .
C12 C 0.3287(3) 0.63562(14) 0.1012(3) 0.0386(9) Uani 1 1 d . . . . .
C57 C 0.6273(3) 0.57824(16) 0.7033(3) 0.0457(10) Uani 1 1 d . . . . .
H57 H 0.6124 0.5491 0.7320 0.055 Uiso 1 1 calc R U . . .
C24 C 0.2488(3) 0.63683(16) 0.1730(3) 0.0444(10) Uani 1 1 d . . . . .
C45 C 0.3824(4) 0.74416(16) 0.5536(3) 0.0500(11) Uani 1 1 d . . . . .
H45 H 0.3900 0.7756 0.5764 0.060 Uiso 1 1 calc R U . . .
C6 C 0.6965(3) 0.67460(15) -0.0125(3) 0.0389(9) Uani 1 1 d . . . . .
H6 H 0.6407 0.6908 -0.0430 0.047 Uiso 1 1 calc R U . . .
C42 C 0.3621(3) 0.65298(15) 0.4869(3) 0.0418(10) Uani 1 1 d . . . . .
H42 H 0.3547 0.6215 0.4646 0.050 Uiso 1 1 calc R U . . .
C56 C 0.6929(3) 0.60863(16) 0.7517(3) 0.0489(11) Uani 1 1 d . . . . .
H56 H 0.7231 0.6009 0.8138 0.059 Uiso 1 1 calc R U . . .
C54 C 0.6713(3) 0.66242(15) 0.6191(3) 0.0446(10) Uani 1 1 d . . . . .
H54 H 0.6875 0.6915 0.5908 0.054 Uiso 1 1 calc R U . . .
C34 C 0.8107(4) 0.53760(18) 0.5340(3) 0.0582(13) Uani 1 1 d . . . . .
H34A H 0.8813 0.5455 0.5340 0.087 Uiso 1 1 calc R U . . .
H34B H 0.7954 0.5311 0.5999 0.087 Uiso 1 1 calc R U . . .
H34C H 0.7702 0.5641 0.5081 0.087 Uiso 1 1 calc R U . . .
C51 C 0.6164(4) 0.72756(17) 0.2702(3) 0.0549(12) Uani 1 1 d . . . . .
H51 H 0.5840 0.7492 0.2260 0.066 Uiso 1 1 calc R U . . .
C26 C 0.2688(3) 0.67769(18) 0.2431(3) 0.0518(12) Uani 1 1 d . . . . .
H26A H 0.3349 0.6739 0.2777 0.078 Uiso 1 1 calc R U . . .
H26B H 0.2184 0.6779 0.2892 0.078 Uiso 1 1 calc R U . . .
H26C H 0.2662 0.7074 0.2075 0.078 Uiso 1 1 calc R U . . .
C31 C 1.0170(3) 0.41514(16) 0.2404(3) 0.0494(11) Uani 1 1 d . . . . .
H31A H 1.0494 0.4238 0.3037 0.074 Uiso 1 1 calc R U . . .
H31B H 1.0633 0.3968 0.2053 0.074 Uiso 1 1 calc R U . . .
H31C H 0.9577 0.3962 0.2486 0.074 Uiso 1 1 calc R U . . .
C44 C 0.2886(4) 0.72371(17) 0.5428(3) 0.0527(12) Uani 1 1 d . . . . .
H44 H 0.2319 0.7410 0.5581 0.063 Uiso 1 1 calc R U . . .
C27 C 0.2493(4) 0.58946(18) 0.2271(4) 0.0598(13) Uani 1 1 d . . . . .
H27A H 0.2381 0.5637 0.1806 0.090 Uiso 1 1 calc R U . . .
H27B H 0.1963 0.5894 0.2705 0.090 Uiso 1 1 calc R U . . .
H27C H 0.3137 0.5851 0.2644 0.090 Uiso 1 1 calc R U . . .
C43 C 0.2784(3) 0.67829(17) 0.5096(3) 0.0485(11) Uani 1 1 d . . . . .
H43 H 0.2146 0.6640 0.5020 0.058 Uiso 1 1 calc R U . . .
C29 C 0.9461(4) 0.44435(17) 0.0818(3) 0.0516(12) Uani 1 1 d . . . . .
H29A H 0.8862 0.4252 0.0855 0.077 Uiso 1 1 calc R U . . .
H29B H 0.9965 0.4258 0.0526 0.077 Uiso 1 1 calc R U . . .
H29C H 0.9296 0.4723 0.0424 0.077 Uiso 1 1 calc R U . . .
C48 C 0.7094(3) 0.66486(16) 0.4011(3) 0.0477(11) Uani 1 1 d . . . . .
H48 H 0.7429 0.6439 0.4461 0.057 Uiso 1 1 calc R U . . .
C20 C 0.3429(3) 0.64663(19) -0.1732(3) 0.0523(12) Uani 1 1 d . . . . .
C55 C 0.7146(4) 0.65112(17) 0.7083(3) 0.0542(12) Uani 1 1 d . . . . .
H55 H 0.7600 0.6725 0.7412 0.065 Uiso 1 1 calc R U . . .
C50 C 0.7138(4) 0.71764(18) 0.2659(4) 0.0612(14) Uani 1 1 d . . . . .
H50 H 0.7495 0.7322 0.2184 0.073 Uiso 1 1 calc R U . . .
C35 C 0.8534(4) 0.45348(19) 0.5156(3) 0.0648(15) Uani 1 1 d . . . . .
H35A H 0.8417 0.4247 0.4775 0.097 Uiso 1 1 calc R U . . .
H35B H 0.8372 0.4478 0.5815 0.097 Uiso 1 1 calc R U . . .
H35C H 0.9235 0.4626 0.5163 0.097 Uiso 1 1 calc R U . . .
C25 C 0.1437(3) 0.6441(2) 0.1232(4) 0.0632(14) Uani 1 1 d . . . . .
H25A H 0.1413 0.6737 0.0872 0.095 Uiso 1 1 calc R U . . .
H25B H 0.0957 0.6452 0.1717 0.095 Uiso 1 1 calc R U . . .
H25C H 0.1270 0.6179 0.0790 0.095 Uiso 1 1 calc R U . . .
C30 C 1.0793(3) 0.49024(17) 0.1785(4) 0.0538(12) Uani 1 1 d . . . . .
H30A H 1.0620 0.5181 0.1392 0.081 Uiso 1 1 calc R U . . .
H30B H 1.1305 0.4721 0.1494 0.081 Uiso 1 1 calc R U . . .
H30C H 1.1047 0.5001 0.2434 0.081 Uiso 1 1 calc R U . . .
C33 C 0.6779(4) 0.47894(18) 0.4742(4) 0.0597(13) Uani 1 1 d . . . . .
H33A H 0.6347 0.5054 0.4536 0.090 Uiso 1 1 calc R U . . .
H33B H 0.6665 0.4700 0.5400 0.090 Uiso 1 1 calc R U . . .
H33C H 0.6629 0.4521 0.4312 0.090 Uiso 1 1 calc R U . . .
C49 C 0.7619(4) 0.68616(18) 0.3310(4) 0.0602(13) Uani 1 1 d . . . . .
H49 H 0.8303 0.6792 0.3277 0.072 Uiso 1 1 calc R U . . .
C22 C 0.4231(4) 0.6682(3) -0.2253(4) 0.084(2) Uani 1 1 d . . . . .
H22A H 0.4277 0.7019 -0.2106 0.125 Uiso 1 1 calc R U . . .
H22B H 0.4076 0.6639 -0.2946 0.125 Uiso 1 1 calc R U . . .
H22C H 0.4866 0.6530 -0.2049 0.125 Uiso 1 1 calc R U . . .
C21 C 0.2477(5) 0.6697(4) -0.1915(4) 0.140(4) Uani 1 1 d . . . . .
H21A H 0.2005 0.6562 -0.1499 0.210 Uiso 1 1 calc R U . . .
H21B H 0.2226 0.6652 -0.2590 0.210 Uiso 1 1 calc R U . . .
H21C H 0.2554 0.7035 -0.1782 0.210 Uiso 1 1 calc R U . . .
C23 C 0.3317(7) 0.5957(3) -0.2168(5) 0.127(3) Uani 1 1 d . . . . .
H23A H 0.3904 0.5770 -0.1951 0.191 Uiso 1 1 calc R U . . .
H23B H 0.3253 0.5976 -0.2871 0.191 Uiso 1 1 calc R U . . .
H23C H 0.2722 0.5807 -0.1952 0.191 Uiso 1 1 calc R U . . .

loop_
_atom_site_aniso_label
_atom_site_aniso_U_11
_atom_site_aniso_U_22
_atom_site_aniso_U_33
_atom_site_aniso_U_23
_atom_site_aniso_U_13
_atom_site_aniso_U_12
Mo1 0.0419(2) 0.0365(2) 0.02260(18) -0.00091(14) 0.00268(13) -0.00312(16)
O1 0.0413(15) 0.0451(16) 0.0208(13) -0.0019(11) 0.0023(11) -0.0033(12)
O40 0.0423(15) 0.0372(15) 0.0252(14) -0.0038(11) 0.0045(11) -0.0026(12)
O2 0.0475(16) 0.0410(15) 0.0244(14) -0.0005(11) 0.0017(12) 0.0024(13)
N2 0.0348(17) 0.0408(18) 0.0254(16) 0.0051(14) 0.0017(13) -0.0013(14)
N1 0.0358(17) 0.0412(19) 0.0235(16) 0.0002(14) -0.0008(13) -0.0014(14)
N10 0.054(2) 0.046(2) 0.034(2) -0.0050(16) 0.0067(16) -0.0064(17)
C13 0.039(2) 0.036(2) 0.0232(19) 0.0000(16) -0.0020(16) -0.0059(17)
C19 0.039(2) 0.036(2) 0.026(2) -0.0045(16) 0.0003(16) 0.0018(17)
C14 0.040(2) 0.035(2) 0.027(2) 0.0041(16) -0.0041(16) -0.0008(17)
C8 0.035(2) 0.037(2) 0.030(2) -0.0015(16) -0.0005(16) -0.0053(17)
C1 0.042(2) 0.038(2) 0.0231(19) -0.0006(16) -0.0001(16) -0.0009(17)
C53 0.043(2) 0.039(2) 0.030(2) -0.0046(17) 0.0031(17) 0.0030(18)
C2 0.039(2) 0.042(2) 0.027(2) 0.0014(17) 0.0008(16) 0.0015(18)
C41 0.046(2) 0.041(2) 0.0196(19) 0.0030(16) 0.0011(16) 0.0014(18)
C10 0.044(2) 0.049(3) 0.028(2) -0.0016(18) -0.0028(18) -0.0058(19)
C40 0.043(2) 0.035(2) 0.027(2) -0.0045(16) 0.0056(17) -0.0035(17)
C58 0.043(2) 0.046(2) 0.029(2) -0.0029(18) 0.0043(17) -0.0010(19)
C7 0.034(2) 0.041(2) 0.027(2) -0.0023(16) 0.0026(16) -0.0051(17)
C18 0.047(2) 0.038(2) 0.029(2) -0.0005(17) -0.0013(18) -0.0037(18)
C9 0.041(2) 0.044(2) 0.025(2) -0.0013(17) 0.0020(17) -0.0077(18)
C15 0.036(2) 0.045(2) 0.027(2) -0.0002(17) 0.0021(16) -0.0035(18)
C32 0.061(3) 0.048(3) 0.032(2) 0.0056(19) 0.009(2) 0.012(2)
C16 0.041(2) 0.037(2) 0.034(2) -0.0035(17) 0.0011(18) -0.0064(18)
C47 0.050(2) 0.035(2) 0.034(2) -0.0055(17) 0.0107(18) -0.0090(18)
C46 0.051(3) 0.041(2) 0.030(2) -0.0009(18) 0.0014(18) -0.0012(19)
C28 0.042(2) 0.048(3) 0.036(2) -0.0023(19) 0.0020(18) -0.0002(19)
C5 0.047(3) 0.053(3) 0.037(2) 0.010(2) 0.0037(19) -0.005(2)
C3 0.042(2) 0.051(3) 0.034(2) 0.0049(19) 0.0001(18) 0.002(2)
C52 0.058(3) 0.047(3) 0.032(2) -0.0004(19) 0.007(2) -0.008(2)
C4 0.045(3) 0.061(3) 0.041(3) 0.009(2) 0.005(2) -0.006(2)
C17 0.046(2) 0.037(2) 0.033(2) 0.0013(17) -0.0012(18) 0.0000(18)
C11 0.037(2) 0.059(3) 0.035(2) -0.001(2) -0.0036(18) -0.010(2)
C12 0.041(2) 0.041(2) 0.034(2) -0.0003(18) 0.0029(18) -0.0071(18)
C57 0.053(3) 0.050(3) 0.034(2) 0.0035(19) 0.0038(19) 0.006(2)
C24 0.035(2) 0.067(3) 0.031(2) 0.003(2) 0.0017(17) -0.007(2)
C45 0.066(3) 0.046(3) 0.038(2) -0.004(2) 0.003(2) 0.007(2)
C6 0.041(2) 0.045(2) 0.029(2) 0.0035(18) -0.0018(17) -0.0011(19)
C42 0.049(3) 0.044(2) 0.032(2) 0.0001(18) 0.0010(18) 0.001(2)
C56 0.054(3) 0.056(3) 0.034(2) -0.006(2) -0.007(2) 0.007(2)
C54 0.054(3) 0.042(2) 0.037(2) -0.0024(19) -0.0051(19) -0.004(2)
C34 0.073(3) 0.068(3) 0.033(3) -0.003(2) 0.003(2) 0.011(3)
C51 0.075(3) 0.051(3) 0.039(3) 0.005(2) 0.009(2) -0.014(2)
C26 0.045(3) 0.076(3) 0.035(2) -0.002(2) 0.0051(19) -0.001(2)
C31 0.049(3) 0.052(3) 0.047(3) -0.001(2) 0.005(2) 0.009(2)
C44 0.058(3) 0.061(3) 0.039(3) 0.000(2) 0.008(2) 0.016(2)
C27 0.057(3) 0.074(4) 0.050(3) 0.011(2) 0.014(2) -0.016(3)
C43 0.045(3) 0.063(3) 0.038(2) 0.001(2) 0.0039(19) 0.000(2)
C29 0.060(3) 0.061(3) 0.034(2) -0.007(2) 0.005(2) 0.011(2)
C48 0.050(3) 0.042(2) 0.053(3) -0.003(2) 0.012(2) -0.004(2)
C20 0.038(2) 0.091(4) 0.027(2) 0.003(2) -0.0030(18) -0.011(2)
C55 0.059(3) 0.054(3) 0.046(3) -0.007(2) -0.015(2) 0.000(2)
C50 0.083(4) 0.053(3) 0.051(3) -0.003(2) 0.026(3) -0.025(3)
C35 0.091(4) 0.065(3) 0.041(3) 0.021(2) 0.021(3) 0.026(3)
C25 0.040(3) 0.107(4) 0.043(3) -0.003(3) 0.006(2) -0.010(3)
C30 0.045(3) 0.063(3) 0.054(3) 0.002(2) 0.005(2) -0.003(2)
C33 0.079(4) 0.057(3) 0.045(3) 0.016(2) 0.017(2) 0.005(3)
C49 0.057(3) 0.057(3) 0.071(4) -0.010(3) 0.025(3) -0.012(2)
C22 0.057(3) 0.154(6) 0.039(3) 0.032(3) 0.006(2) -0.005(4)
C21 0.072(4) 0.306(13) 0.041(4) 0.055(5) 0.000(3) 0.049(6)
C23 0.199(9) 0.133(7) 0.046(4) -0.020(4) -0.008(5) -0.060(6)

loop_
_atom_type_symbol
_atom_type_description
_atom_type_scat_dispersion_real
_atom_type_scat_dispersion_imag
_atom_type_scat_source
C C 0.0033 0.0016 'International Tables Vol C Tables 4.2.6.8 and 6.1.1.4'
H H 0.0000 0.0000 'International Tables Vol C Tables 4.2.6.8 and 6.1.1.4'
Mo Mo -1.6832 0.6857 'International Tables Vol C Tables 4.2.6.8 and 6.1.1.4'
N N 0.0061 0.0033 'International Tables Vol C Tables 4.2.6.8 and 6.1.1.4'
O O 0.0106 0.0060 'International Tables Vol C Tables 4.2.6.8 and 6.1.1.4'

loop_
_geom_angle_atom_site_label_1
_geom_angle_atom_site_label_2
_geom_angle_atom_site_label_3
_geom_angle
_geom_angle_site_symmetry_1
_geom_angle_site_symmetry_3
_geom_angle_publ_flag
O1 Mo1 C1 78.66(12) . . ?
O40 Mo1 O1 95.08(11) . . ?
O40 Mo1 O2 94.55(11) . . ?
O40 Mo1 C1 151.56(13) . . ?
O2 Mo1 O1 148.22(11) . . ?
O2 Mo1 C1 78.51(13) . . ?
N10 Mo1 O1 103.04(15) . . ?
N10 Mo1 O40 107.22(14) . . ?
N10 Mo1 O2 102.86(15) . . ?
N10 Mo1 C1 101.22(15) . . ?
C13 O1 Mo1 134.9(2) . . ?
C40 O40 Mo1 126.1(2) . . ?
C19 O2 Mo1 134.5(2) . . ?
C1 N2 C14 123.2(3) . . ?
C1 N2 C2 110.2(3) . . ?
C2 N2 C14 126.2(3) . . ?
C1 N1 C8 122.6(3) . . ?
C1 N1 C7 110.7(3) . . ?
C7 N1 C8 126.1(3) . . ?
O1 C13 C8 118.3(3) . . ?
O1 C13 C12 122.4(3) . . ?
C8 C13 C12 119.2(3) . . ?
O2 C19 C14 119.3(3) . . ?
O2 C19 C18 121.8(3) . . ?
C14 C19 C18 118.9(4) . . ?
C19 C14 N2 117.1(3) . . ?
C15 C14 N2 119.6(3) . . ?
C15 C14 C19 123.1(4) . . ?
C13 C8 N1 118.3(3) . . ?
C9 C8 N1 119.6(3) . . ?
C9 C8 C13 122.0(4) . . ?
N2 C1 Mo1 123.9(3) . . ?
N1 C1 Mo1 124.1(3) . . ?
N1 C1 N2 106.3(3) . . ?
C58 C53 C40 120.1(4) . . ?
C58 C53 C54 117.4(4) . . ?
C54 C53 C40 122.2(4) . . ?
C7 C2 N2 106.5(3) . . ?
C7 C2 C3 121.9(4) . . ?
C3 C2 N2 131.3(4) . . ?
C46 C41 C40 119.9(4) . . ?
C42 C41 C40 121.3(4) . . ?
C42 C41 C46 118.8(4) . . ?
C9 C10 C11 116.5(4) . . ?
C9 C10 C20 121.2(4) . . ?
C11 C10 C20 122.3(4) . . ?
O40 C40 C53 107.1(3) . . ?
O40 C40 C41 108.5(3) . . ?
O40 C40 C47 107.8(3) . . ?
C53 C40 C47 113.8(3) . . ?
C41 C40 C53 107.3(3) . . ?
C41 C40 C47 112.1(3) . . ?
C53 C58 H58 119.6 . . ?
C57 C58 C53 120.8(4) . . ?
C57 C58 H58 119.6 . . ?
C2 C7 N1 106.1(3) . . ?
C2 C7 C6 121.2(4) . . ?
C6 C7 N1 132.4(4) . . ?
C19 C18 C32 121.1(4) . . ?
C17 C18 C19 116.5(4) . . ?
C17 C18 C32 122.4(4) . . ?
C8 C9 C10 120.7(4) . . ?
C8 C9 H9 119.7 . . ?
C10 C9 H9 119.7 . . ?
C14 C15 H15 120.3 . . ?
C14 C15 C16 119.4(4) . . ?
C16 C15 H15 120.3 . . ?
C18 C32 C34 109.0(4) . . ?
C18 C32 C35 111.5(4) . . ?
C18 C32 C33 111.4(4) . . ?
C35 C32 C34 106.4(4) . . ?
C33 C32 C34 110.1(4) . . ?
C33 C32 C35 108.2(4) . . ?
C15 C16 C28 120.0(4) . . ?
C17 C16 C15 117.5(4) . . ?
C17 C16 C28 122.5(4) . . ?
C52 C47 C40 119.9(4) . . ?
C48 C47 C40 121.9(4) . . ?
C48 C47 C52 117.9(4) . . ?
C41 C46 H46 119.6 . . ?
C45 C46 C41 120.8(4) . . ?
C45 C46 H46 119.6 . . ?
C16 C28 C29 109.4(3) . . ?
C31 C28 C16 112.3(4) . . ?
C31 C28 C29 107.4(4) . . ?
C31 C28 C30 108.5(4) . . ?
C30 C28 C16 109.5(4) . . ?
C30 C28 C29 109.7(4) . . ?
C4 C5 H5 119.2 . . ?
C6 C5 H5 119.2 . . ?
C6 C5 C4 121.7(4) . . ?
C2 C3 H3 121.8 . . ?
C4 C3 C2 116.5(4) . . ?
C4 C3 H3 121.8 . . ?
C47 C52 H52 119.5 . . ?
C51 C52 C47 121.0(4) . . ?
C51 C52 H52 119.5 . . ?
C5 C4 H4 119.2 . . ?
C3 C4 C5 121.6(4) . . ?
C3 C4 H4 119.2 . . ?
C18 C17 H17 117.7 . . ?
C16 C17 C18 124.5(4) . . ?
C16 C17 H17 117.7 . . ?
C10 C11 H11 117.7 . . ?
C12 C11 C10 124.7(4) . . ?
C12 C11 H11 117.7 . . ?
C13 C12 C24 121.1(4) . . ?
C11 C12 C13 117.0(4) . . ?
C11 C12 C24 121.9(4) . . ?
C58 C57 H57 119.6 . . ?
C56 C57 C58 120.7(4) . . ?
C56 C57 H57 119.6 . . ?
C12 C24 C27 109.1(4) . . ?
C26 C24 C12 110.0(3) . . ?
C26 C24 C27 110.9(4) . . ?
C26 C24 C25 106.9(4) . . ?
C25 C24 C12 112.4(4) . . ?
C25 C24 C27 107.5(4) . . ?
C46 C45 H45 119.9 . . ?
C46 C45 C44 120.3(4) . . ?
C44 C45 H45 119.9 . . ?
C7 C6 H6 121.4 . . ?
C5 C6 C7 117.1(4) . . ?
C5 C6 H6 121.4 . . ?
C41 C42 H42 119.7 . . ?
C41 C42 C43 120.7(4) . . ?
C43 C42 H42 119.7 . . ?
C57 C56 H56 120.5 . . ?
C57 C56 C55 118.9(4) . . ?
C55 C56 H56 120.5 . . ?
C53 C54 H54 119.3 . . ?
C55 C54 C53 121.4(4) . . ?
C55 C54 H54 119.3 . . ?
C32 C34 H34A 109.5 . . ?
C32 C34 H34B 109.5 . . ?
C32 C34 H34C 109.5 . . ?
H34A C34 H34B 109.5 . . ?
H34A C34 H34C 109.5 . . ?
H34B C34 H34C 109.5 . . ?
C52 C51 H51 119.9 . . ?
C50 C51 C52 120.2(5) . . ?
C50 C51 H51 119.9 . . ?
C24 C26 H26A 109.5 . . ?
C24 C26 H26B 109.5 . . ?
C24 C26 H26C 109.5 . . ?
H26A C26 H26B 109.5 . . ?
H26A C26 H26C 109.5 . . ?
H26B C26 H26C 109.5 . . ?
C28 C31 H31A 109.5 . . ?
C28 C31 H31B 109.5 . . ?
C28 C31 H31C 109.5 . . ?
H31A C31 H31B 109.5 . . ?
H31A C31 H31C 109.5 . . ?
H31B C31 H31C 109.5 . . ?
C45 C44 H44 120.3 . . ?
C43 C44 C45 119.4(4) . . ?
C43 C44 H44 120.3 . . ?
C24 C27 H27A 109.5 . . ?
C24 C27 H27B 109.5 . . ?
C24 C27 H27C 109.5 . . ?
H27A C27 H27B 109.5 . . ?
H27A C27 H27C 109.5 . . ?
H27B C27 H27C 109.5 . . ?
C42 C43 H43 120.0 . . ?
C44 C43 C42 120.1(4) . . ?
C44 C43 H43 120.0 . . ?
C28 C29 H29A 109.5 . . ?
C28 C29 H29B 109.5 . . ?
C28 C29 H29C 109.5 . . ?
H29A C29 H29B 109.5 . . ?
H29A C29 H29C 109.5 . . ?
H29B C29 H29C 109.5 . . ?
C47 C48 H48 119.6 . . ?
C47 C48 C49 120.8(5) . . ?
C49 C48 H48 119.6 . . ?
C10 C20 C23 107.0(4) . . ?
C22 C20 C10 112.2(4) . . ?
C22 C20 C23 103.8(5) . . ?
C21 C20 C10 112.3(4) . . ?
C21 C20 C22 113.7(5) . . ?
C21 C20 C23 107.3(6) . . ?
C56 C55 H55 119.6 . . ?
C54 C55 C56 120.7(4) . . ?
C54 C55 H55 119.6 . . ?
C51 C50 H50 119.9 . . ?
C51 C50 C49 120.1(4) . . ?
C49 C50 H50 119.9 . . ?
C32 C35 H35A 109.5 . . ?
C32 C35 H35B 109.5 . . ?
C32 C35 H35C 109.5 . . ?
H35A C35 H35B 109.5 . . ?
H35A C35 H35C 109.5 . . ?
H35B C35 H35C 109.5 . . ?
C24 C25 H25A 109.5 . . ?
C24 C25 H25B 109.5 . . ?
C24 C25 H25C 109.5 . . ?
H25A C25 H25B 109.5 . . ?
H25A C25 H25C 109.5 . . ?
H25B C25 H25C 109.5 . . ?
C28 C30 H30A 109.5 . . ?
C28 C30 H30B 109.5 . . ?
C28 C30 H30C 109.5 . . ?
H30A C30 H30B 109.5 . . ?
H30A C30 H30C 109.5 . . ?
H30B C30 H30C 109.5 . . ?
C32 C33 H33A 109.5 . . ?
C32 C33 H33B 109.5 . . ?
C32 C33 H33C 109.5 . . ?
H33A C33 H33B 109.5 . . ?
H33A C33 H33C 109.5 . . ?
H33B C33 H33C 109.5 . . ?
C48 C49 H49 120.0 . . ?
C50 C49 C48 119.9(5) . . ?
C50 C49 H49 120.0 . . ?
C20 C22 H22A 109.5 . . ?
C20 C22 H22B 109.5 . . ?
C20 C22 H22C 109.5 . . ?
H22A C22 H22B 109.5 . . ?
H22A C22 H22C 109.5 . . ?
H22B C22 H22C 109.5 . . ?
C20 C21 H21A 109.5 . . ?
C20 C21 H21B 109.5 . . ?
C20 C21 H21C 109.5 . . ?
H21A C21 H21B 109.5 . . ?
H21A C21 H21C 109.5 . . ?
H21B C21 H21C 109.5 . . ?
C20 C23 H23A 109.5 . . ?
C20 C23 H23B 109.5 . . ?
C20 C23 H23C 109.5 . . ?
H23A C23 H23B 109.5 . . ?
H23A C23 H23C 109.5 . . ?
H23B C23 H23C 109.5 . . ?

loop_
_geom_bond_atom_site_label_1
_geom_bond_atom_site_label_2
_geom_bond_distance
_geom_bond_site_symmetry_2
_geom_bond_publ_flag
Mo1 O1 1.954(3) . ?
Mo1 O40 1.929(2) . ?
Mo1 O2 1.945(3) . ?
Mo1 N10 1.639(3) . ?
Mo1 C1 2.227(4) . ?
O1 C13 1.356(4) . ?
O40 C40 1.443(4) . ?
O2 C19 1.351(5) . ?
N2 C14 1.450(5) . ?
N2 C1 1.360(5) . ?
N2 C2 1.405(5) . ?
N1 C8 1.443(5) . ?
N1 C1 1.355(5) . ?
N1 C7 1.405(5) . ?
C13 C8 1.395(5) . ?
C13 C12 1.399(5) . ?
C19 C14 1.388(5) . ?
C19 C18 1.412(5) . ?
C14 C15 1.372(5) . ?
C8 C9 1.378(5) . ?
C53 C40 1.526(5) . ?
C53 C58 1.397(6) . ?
C53 C54 1.400(6) . ?
C2 C7 1.382(5) . ?
C2 C3 1.392(6) . ?
C41 C40 1.523(5) . ?
C41 C46 1.390(6) . ?
C41 C42 1.376(6) . ?
C10 C9 1.383(6) . ?
C10 C11 1.398(6) . ?
C10 C20 1.529(6) . ?
C40 C47 1.548(5) . ?
C58 H58 0.9500 . ?
C58 C57 1.392(6) . ?
C7 C6 1.394(5) . ?
C18 C32 1.526(6) . ?
C18 C17 1.399(6) . ?
C9 H9 0.9500 . ?
C15 H15 0.9500 . ?
C15 C16 1.393(6) . ?
C32 C34 1.552(7) . ?
C32 C35 1.542(6) . ?
C32 C33 1.538(7) . ?
C16 C28 1.537(6) . ?
C16 C17 1.385(6) . ?
C47 C52 1.409(6) . ?
C47 C48 1.375(6) . ?
C46 H46 0.9500 . ?
C46 C45 1.378(6) . ?
C28 C31 1.526(6) . ?
C28 C29 1.546(6) . ?
C28 C30 1.528(6) . ?
C5 H5 0.9500 . ?
C5 C4 1.395(6) . ?
C5 C6 1.370(6) . ?
C3 H3 0.9500 . ?
C3 C4 1.382(6) . ?
C52 H52 0.9500 . ?
C52 C51 1.391(6) . ?
C4 H4 0.9500 . ?
C17 H17 0.9500 . ?
C11 H11 0.9500 . ?
C11 C12 1.390(6) . ?
C12 C24 1.541(6) . ?
C57 H57 0.9500 . ?
C57 C56 1.370(6) . ?
C24 C26 1.527(6) . ?
C24 C27 1.543(6) . ?
C24 C25 1.536(6) . ?
C45 H45 0.9500 . ?
C45 C44 1.390(7) . ?
C6 H6 0.9500 . ?
C42 H42 0.9500 . ?
C42 C43 1.400(6) . ?
C56 H56 0.9500 . ?
C56 C55 1.394(7) . ?
C54 H54 0.9500 . ?
C54 C55 1.366(6) . ?
C34 H34A 0.9800 . ?
C34 H34B 0.9800 . ?
C34 H34C 0.9800 . ?
C51 H51 0.9500 . ?
C51 C50 1.352(7) . ?
C26 H26A 0.9800 . ?
C26 H26B 0.9800 . ?
C26 H26C 0.9800 . ?
C31 H31A 0.9800 . ?
C31 H31B 0.9800 . ?
C31 H31C 0.9800 . ?
C44 H44 0.9500 . ?
C44 C43 1.373(7) . ?
C27 H27A 0.9800 . ?
C27 H27B 0.9800 . ?
C27 H27C 0.9800 . ?
C43 H43 0.9500 . ?
C29 H29A 0.9800 . ?
C29 H29B 0.9800 . ?
C29 H29C 0.9800 . ?
C48 H48 0.9500 . ?
C48 C49 1.399(6) . ?
C20 C22 1.491(7) . ?
C20 C21 1.446(8) . ?
C20 C23 1.572(9) . ?
C55 H55 0.9500 . ?
C50 H50 0.9500 . ?
C50 C49 1.393(7) . ?
C35 H35A 0.9800 . ?
C35 H35B 0.9800 . ?
C35 H35C 0.9800 . ?
C25 H25A 0.9800 . ?
C25 H25B 0.9800 . ?
C25 H25C 0.9800 . ?
C30 H30A 0.9800 . ?
C30 H30B 0.9800 . ?
C30 H30C 0.9800 . ?
C33 H33A 0.9800 . ?
C33 H33B 0.9800 . ?
C33 H33C 0.9800 . ?
C49 H49 0.9500 . ?
C22 H22A 0.9800 . ?
C22 H22B 0.9800 . ?
C22 H22C 0.9800 . ?
C21 H21A 0.9800 . ?
C21 H21B 0.9800 . ?
C21 H21C 0.9800 . ?
C23 H23A 0.9800 . ?
C23 H23B 0.9800 . ?
C23 H23C 0.9800 . ?

loop_
_geom_torsion_atom_site_label_1
_geom_torsion_atom_site_label_2
_geom_torsion_atom_site_label_3
_geom_torsion_atom_site_label_4
_geom_torsion
_geom_torsion_site_symmetry_1
_geom_torsion_site_symmetry_2
_geom_torsion_site_symmetry_3
_geom_torsion_site_symmetry_4
_geom_torsion_publ_flag
Mo1 O1 C13 C8 -51.2(5) . . . . ?
Mo1 O1 C13 C12 131.0(3) . . . . ?
Mo1 O40 C40 C53 -119.4(3) . . . . ?
Mo1 O40 C40 C41 125.1(3) . . . . ?
Mo1 O40 C40 C47 3.5(4) . . . . ?
Mo1 O2 C19 C14 51.6(5) . . . . ?
Mo1 O2 C19 C18 -130.2(3) . . . . ?
O1 C13 C8 N1 4.9(5) . . . . ?
O1 C13 C8 C9 -179.8(3) . . . . ?
O1 C13 C12 C11 178.9(4) . . . . ?
O1 C13 C12 C24 -0.1(6) . . . . ?
O40 C40 C47 C52 89.4(4) . . . . ?
O40 C40 C47 C48 -83.5(5) . . . . ?
O2 C19 C14 N2 -2.9(5) . . . . ?
O2 C19 C14 C15 -177.3(4) . . . . ?
O2 C19 C18 C32 -1.4(6) . . . . ?
O2 C19 C18 C17 178.7(3) . . . . ?
N2 C14 C15 C16 -177.0(3) . . . . ?
N2 C2 C7 N1 -0.3(4) . . . . ?
N2 C2 C7 C6 174.6(4) . . . . ?
N2 C2 C3 C4 -172.8(4) . . . . ?
N1 C8 C9 C10 177.3(4) . . . . ?
N1 C7 C6 C5 172.9(4) . . . . ?
C13 C8 C9 C10 2.1(6) . . . . ?
C13 C12 C24 C26 59.9(5) . . . . ?
C13 C12 C24 C27 -61.9(5) . . . . ?
C13 C12 C24 C25 178.9(4) . . . . ?
C19 C14 C15 C16 -2.8(6) . . . . ?
C19 C18 C32 C34 -62.2(5) . . . . ?
C19 C18 C32 C35 -179.4(4) . . . . ?
C19 C18 C32 C33 59.6(5) . . . . ?
C19 C18 C17 C16 0.3(6) . . . . ?
C14 N2 C1 Mo1 36.6(5) . . . . ?
C14 N2 C1 N1 -169.2(3) . . . . ?
C14 N2 C2 C7 170.7(3) . . . . ?
C14 N2 C2 C3 -15.5(7) . . . . ?
C14 C19 C18 C32 176.9(4) . . . . ?
C14 C19 C18 C17 -3.0(6) . . . . ?
C14 C15 C16 C28 -179.2(4) . . . . ?
C14 C15 C16 C17 -0.1(6) . . . . ?
C8 N1 C1 Mo1 -39.1(5) . . . . ?
C8 N1 C1 N2 166.8(3) . . . . ?
C8 N1 C7 C2 -167.9(3) . . . . ?
C8 N1 C7 C6 18.1(7) . . . . ?
C8 C13 C12 C11 1.1(6) . . . . ?
C8 C13 C12 C24 -177.9(4) . . . . ?
C1 N2 C14 C19 -37.4(5) . . . . ?
C1 N2 C14 C15 137.1(4) . . . . ?
C1 N2 C2 C7 -2.4(4) . . . . ?
C1 N2 C2 C3 171.3(4) . . . . ?
C1 N1 C8 C13 36.5(5) . . . . ?
C1 N1 C8 C9 -138.9(4) . . . . ?
C1 N1 C7 C2 2.9(4) . . . . ?
C1 N1 C7 C6 -171.1(4) . . . . ?
C53 C40 C47 C52 -152.0(4) . . . . ?
C53 C40 C47 C48 35.1(5) . . . . ?
C53 C58 C57 C56 0.7(6) . . . . ?
C53 C54 C55 C56 0.3(7) . . . . ?
C2 N2 C14 C19 150.3(4) . . . . ?
C2 N2 C14 C15 -35.2(6) . . . . ?
C2 N2 C1 Mo1 -150.0(3) . . . . ?
C2 N2 C1 N1 4.2(4) . . . . ?
C2 C7 C6 C5 -0.3(6) . . . . ?
C2 C3 C4 C5 -0.2(7) . . . . ?
C41 C40 C47 C52 -29.9(5) . . . . ?
C41 C40 C47 C48 157.2(4) . . . . ?
C41 C46 C45 C44 0.8(6) . . . . ?
C41 C42 C43 C44 -0.5(6) . . . . ?
C10 C11 C12 C13 -0.6(6) . . . . ?
C10 C11 C12 C24 178.4(4) . . . . ?
C40 C53 C58 C57 -174.5(4) . . . . ?
C40 C53 C54 C55 173.9(4) . . . . ?
C40 C41 C46 C45 -179.6(4) . . . . ?
C40 C41 C42 C43 179.4(4) . . . . ?
C40 C47 C52 C51 -172.5(4) . . . . ?
C40 C47 C48 C49 171.6(4) . . . . ?
C58 C53 C40 O40 -27.1(5) . . . . ?
C58 C53 C40 C41 89.2(4) . . . . ?
C58 C53 C40 C47 -146.1(4) . . . . ?
C58 C53 C54 C55 -0.3(6) . . . . ?
C58 C57 C56 C55 -0.6(7) . . . . ?
C7 N1 C8 C13 -153.7(4) . . . . ?
C7 N1 C8 C9 30.9(6) . . . . ?
C7 N1 C1 Mo1 149.8(3) . . . . ?
C7 N1 C1 N2 -4.4(4) . . . . ?
C7 C2 C3 C4 0.2(6) . . . . ?
C18 C19 C14 N2 178.8(3) . . . . ?
C18 C19 C14 C15 4.4(6) . . . . ?
C9 C10 C11 C12 0.8(7) . . . . ?
C9 C10 C20 C22 -28.0(7) . . . . ?
C9 C10 C20 C21 -157.5(6) . . . . ?
C9 C10 C20 C23 85.1(6) . . . . ?
C15 C16 C28 C31 -167.3(4) . . . . ?
C15 C16 C28 C29 -48.1(5) . . . . ?
C15 C16 C28 C30 72.1(5) . . . . ?
C15 C16 C17 C18 1.3(6) . . . . ?
C32 C18 C17 C16 -179.7(4) . . . . ?
C47 C52 C51 C50 0.2(7) . . . . ?
C47 C48 C49 C50 1.2(7) . . . . ?
C46 C41 C40 O40 -170.9(3) . . . . ?
C46 C41 C40 C53 73.7(4) . . . . ?
C46 C41 C40 C47 -52.0(5) . . . . ?
C46 C41 C42 C43 1.2(6) . . . . ?
C46 C45 C44 C43 -0.1(7) . . . . ?
C28 C16 C17 C18 -179.6(4) . . . . ?
C3 C2 C7 N1 -174.8(4) . . . . ?
C3 C2 C7 C6 0.1(6) . . . . ?
C52 C47 C48 C49 -1.4(6) . . . . ?
C52 C51 C50 C49 -0.5(7) . . . . ?
C4 C5 C6 C7 0.3(6) . . . . ?
C17 C18 C32 C34 117.7(4) . . . . ?
C17 C18 C32 C35 0.5(6) . . . . ?
C17 C18 C32 C33 -120.5(4) . . . . ?
C17 C16 C28 C31 13.7(5) . . . . ?
C17 C16 C28 C29 132.9(4) . . . . ?
C17 C16 C28 C30 -106.9(4) . . . . ?
C11 C10 C9 C8 -1.5(6) . . . . ?
C11 C10 C20 C22 152.9(5) . . . . ?
C11 C10 C20 C21 23.5(8) . . . . ?
C11 C10 C20 C23 -93.9(6) . . . . ?
C11 C12 C24 C26 -119.0(4) . . . . ?
C11 C12 C24 C27 119.2(4) . . . . ?
C11 C12 C24 C25 0.0(6) . . . . ?
C12 C13 C8 N1 -177.2(3) . . . . ?
C12 C13 C8 C9 -1.9(6) . . . . ?
C57 C56 C55 C54 0.1(7) . . . . ?
C45 C44 C43 C42 -0.1(7) . . . . ?
C6 C5 C4 C3 -0.1(7) . . . . ?
C42 C41 C40 O40 10.9(5) . . . . ?
C42 C41 C40 C53 -104.5(4) . . . . ?
C42 C41 C40 C47 129.8(4) . . . . ?
C42 C41 C46 C45 -1.4(6) . . . . ?
C54 C53 C40 O40 158.9(4) . . . . ?
C54 C53 C40 C41 -84.8(5) . . . . ?
C54 C53 C40 C47 39.9(5) . . . . ?
C54 C53 C58 C57 -0.2(6) . . . . ?
C51 C50 C49 C48 -0.2(7) . . . . ?
C48 C47 C52 C51 0.7(6) . . . . ?
C20 C10 C9 C8 179.4(4) . . . . ?
C20 C10 C11 C12 179.9(4) . . . . ?

loop_
_smtbx_masks_void_nr
_smtbx_masks_void_average_x
_smtbx_masks_void_average_y
_smtbx_masks_void_average_z
_smtbx_masks_void_volume
_smtbx_masks_void_count_electrons
_smtbx_masks_void_content
1 -0.003 0.250 -0.394 493.2 40.7 '1 C5H12'
2 0.003 0.750 -0.335 493.2 40.7 '1 C5H12'
3 0.500 0.000 0.500 184.3 55.2 '1.4 C5H12'
4 0.500 0.500 0.000 184.3 55.2 '1.4 C5H12'
